data_7203006
loop_
_publ_author_name
'Wang, Su-Na'
'Sun, Ran'
'Wang, Xiao-Shi'
'Li, Yi-Zhi'
'Pan, Yi'
'Bai, Junfeng'
'Scheer, Manfred'
'You, Xiao-Zeng'

_publ_section_title
;
 Versatile lanthanide coordination assemblies due to the synergistic
 effect of lanthanide contraction and flexibility of a flexible
 tricarboxylate ligand
;
_journal_issue 11
_journal_name_full CrystEngComm
_journal_page_first 1051
_journal_paper_doi 10.1039/b708104a
_journal_volume 9
_journal_year 2007
_chemical_formula_moiety 'C18 H24 Dy2 N6 O18 S6, 6(H2 O)'
_chemical_formula_sum 'C18 H36 Dy2 N6 O24 S6'
_chemical_formula_weight 1237.89
_chemical_name_systematic
;
?
;
_space_group_IT_number 2
_symmetry_cell_setting triclinic
_symmetry_space_group_name_Hall '-P 1'
_symmetry_space_group_name_H-M 'P -1'
_atom_sites_solution_hydrogens geom
_atom_sites_solution_primary direct
_atom_sites_solution_secondary difmap
_audit_creation_method SHELXL-97
_cell_angle_alpha 70.103(4)
_cell_angle_beta 86.180(5)
_cell_angle_gamma 79.849(5)
_cell_formula_units_Z 1
_cell_length_a 8.575(3)
_cell_length_b 10.879(4)
_cell_length_c 10.988(4)
_cell_measurement_reflns_used 3311
_cell_measurement_temperature 298(2)
_cell_measurement_theta_max 28.00
_cell_measurement_theta_min 2.42
_cell_volume 948.7(6)
_computing_cell_refinement SMART
_computing_data_collection 'SMART (Bruker, 2000)'
_computing_data_reduction 'SAINT (Bruker, 2000)'
_computing_molecular_graphics SHELXTL
_computing_publication_material SHELXTL
_computing_structure_refinement SHELXTL
_computing_structure_solution 'SHELXTL (Bruker, 2000)'
_diffrn_ambient_temperature 298(2)
_diffrn_measured_fraction_theta_full 0.970
_diffrn_measured_fraction_theta_max 0.970
_diffrn_measurement_device_type 'Bruker Smart Aepex CCD area detector'
_diffrn_measurement_method 'phi and omega scans'
_diffrn_radiation_monochromator graphite
_diffrn_radiation_source 'fine-focus sealed tube'
_diffrn_radiation_type MoK\a
_diffrn_radiation_wavelength 0.71073
_diffrn_reflns_av_R_equivalents 0.0247
_diffrn_reflns_av_sigmaI/netI 0.0547
_diffrn_reflns_limit_h_max 10
_diffrn_reflns_limit_h_min -10
_diffrn_reflns_limit_k_max 13
_diffrn_reflns_limit_k_min -13
_diffrn_reflns_limit_l_max 13
_diffrn_reflns_limit_l_min -11
_diffrn_reflns_number 5183
_diffrn_reflns_theta_full 25.00
_diffrn_reflns_theta_max 25.99
_diffrn_reflns_theta_min 1.97
_exptl_absorpt_coefficient_mu 4.334
_exptl_absorpt_correction_T_max 0.40
_exptl_absorpt_correction_T_min 0.27
_exptl_absorpt_correction_type multi-scan
_exptl_absorpt_process_details 'SADABS, Brucker(2000)'
_exptl_crystal_colour colourless
_exptl_crystal_density_diffrn 2.167
_exptl_crystal_density_method 'not measured'
_exptl_crystal_description block
_exptl_crystal_F_000 606
_exptl_crystal_size_max 0.33
_exptl_crystal_size_mid 0.26
_exptl_crystal_size_min 0.21
_refine_diff_density_max 1.947
_refine_diff_density_min -1.760
_refine_diff_density_rms 0.156
_refine_ls_extinction_method none
_refine_ls_goodness_of_fit_ref 1.087
_refine_ls_hydrogen_treatment constr
_refine_ls_matrix_type full
_refine_ls_number_parameters 253
_refine_ls_number_reflns 3624
_refine_ls_number_restraints 0
_refine_ls_restrained_S_all 1.087
_refine_ls_R_factor_all 0.0429
_refine_ls_R_factor_gt 0.0361
_refine_ls_shift/su_max 0.001
_refine_ls_shift/su_mean 0.000
_refine_ls_structure_factor_coef Fsqd
_refine_ls_weighting_details 'calc w=1/[\s^2^(Fo^2^)+(0.05P)^2^] where P=(Fo^2^+2Fc^2^)/3'
_refine_ls_weighting_scheme calc
_refine_ls_wR_factor_gt 0.0920
_refine_ls_wR_factor_ref 0.0947
_reflns_number_gt 3171
_reflns_number_total 3624
_reflns_threshold_expression >2sigma(I)
_cod_data_source_file b708104a.txt
_cod_data_source_block 051223w
_cod_database_code 7203006

loop_
_symmetry_equiv_pos_as_xyz
'x, y, z'
'-x, -y, -z'

loop_
_atom_site_label
_atom_site_type_symbol
_atom_site_fract_x
_atom_site_fract_y
_atom_site_fract_z
_atom_site_U_iso_or_equiv
_atom_site_adp_type
_atom_site_occupancy
_atom_site_symmetry_multiplicity
_atom_site_calc_flag
_atom_site_refinement_flags
_atom_site_disorder_assembly
_atom_site_disorder_group
Dy1 Dy 0.64327(3) 0.60771(2) 0.70329(3) 0.02330(11) Uani 1 1 d . . .
C1 C 1.0521(6) 0.1838(5) 0.9833(6) 0.0236(12) Uani 1 1 d . . .
C2 C 0.8136(6) 0.1236(5) 1.0297(6) 0.0251(12) Uani 1 1 d . . .
C3 C 0.9907(6) 0.0734(6) 1.1888(6) 0.0268(13) Uani 1 1 d . . .
C4 C 1.0861(6) 0.3334(6) 0.7292(6) 0.0295(13) Uani 1 1 d . . .
H4A H 1.1591 0.3724 0.6616 0.044 Uiso 1 1 calc R . .
H4B H 1.0526 0.2621 0.7087 0.044 Uiso 1 1 calc R . .
C5 C 0.9425(6) 0.4374(6) 0.7250(6) 0.0279(13) Uani 1 1 d . . .
C6 C 0.6107(6) 0.1997(5) 0.8216(6) 0.0277(13) Uani 1 1 d . . .
H6A H 0.7099 0.1748 0.7816 0.042 Uiso 1 1 calc R . .
H6B H 0.5278 0.1719 0.7862 0.042 Uiso 1 1 calc R . .
C7 C 0.5775(6) 0.3489(6) 0.7844(6) 0.0259(12) Uani 1 1 d . . .
C8 C 1.2261(6) 0.0104(6) 1.3715(6) 0.0294(13) Uani 1 1 d . . .
H8A H 1.2612 -0.0503 1.4561 0.044 Uiso 1 1 calc R . .
H8B H 1.2892 -0.0202 1.3077 0.044 Uiso 1 1 calc R . .
C9 C 1.2622(7) 0.1440(6) 1.3588(6) 0.0281(13) Uani 1 1 d . . .
N1 N 1.1000(5) 0.1292(5) 1.1079(5) 0.0272(11) Uani 1 1 d . . .
N2 N 0.9121(5) 0.1819(5) 0.9380(5) 0.0254(10) Uani 1 1 d . . .
N3 N 0.8440(5) 0.0673(5) 1.1552(5) 0.0279(11) Uani 1 1 d . . .
O1 O 0.9125(4) 0.4893(4) 0.8120(4) 0.0309(9) Uani 1 1 d . . .
O2 O 0.8524(5) 0.4697(4) 0.6294(4) 0.0356(10) Uani 1 1 d . . .
O3 O 0.6010(5) 0.4027(4) 0.8653(4) 0.0309(9) Uani 1 1 d . . .
O4 O 0.5396(5) 0.4156(4) 0.6700(4) 0.0351(10) Uani 1 1 d . . .
O5 O 1.4072(4) 0.1555(4) 1.3427(4) 0.0344(10) Uani 1 1 d . . .
O6 O 1.1592(4) 0.2399(4) 1.3638(4) 0.0341(10) Uani 1 1 d . . .
O1W O 0.6218(5) 0.6405(4) 0.9082(4) 0.0434(11) Uani 1 1 d . . .
H1WA H 0.5350 0.6910 0.9122 0.052 Uiso 1 1 d R . .
H1WC H 0.6991 0.6765 0.9162 0.052 Uiso 1 1 d R . .
O2W O 0.3662(4) 0.6625(4) 0.7192(4) 0.0386(11) Uani 1 1 d . . .
H2WB H 0.3217 0.6291 0.6738 0.046 Uiso 1 1 d R . .
H2WC H 0.3382 0.6314 0.7980 0.046 Uiso 1 1 d R . .
O3W O 0.5860(5) 0.6884(4) 0.4854(4) 0.0346(10) Uani 1 1 d . . .
H3WB H 0.5025 0.6595 0.4777 0.042 Uiso 1 1 d R . .
H3WA H 0.5715 0.7697 0.4391 0.042 Uiso 1 1 d R . .
O4W O 0.1598(6) 0.5805(5) 0.9195(5) 0.0545(14) Uani 1 1 d . . .
H4WA H 0.0647 0.5992 0.8926 0.065 Uiso 1 1 d R . .
H4WC H 0.1713 0.6272 0.9655 0.065 Uiso 1 1 d R . .
O5W O 0.6202(5) 0.9357(4) 0.3389(5) 0.0429(11) Uani 1 1 d . . .
H5WB H 0.5612 0.9908 0.3686 0.051 Uiso 1 1 d R . .
H5WC H 0.7164 0.9450 0.3403 0.051 Uiso 1 1 d R . .
O6W O 0.1528(5) 0.6721(5) 0.5483(5) 0.0569(15) Uani 1 1 d . . .
H6WA H 0.1012 0.6638 0.4887 0.068 Uiso 1 1 d R . .
H6WC H 0.0912 0.7142 0.5902 0.068 Uiso 1 1 d R . .
S1 S 1.19177(16) 0.26298(15) 0.87859(15) 0.0312(3) Uani 1 1 d . . .
S2 S 0.62250(16) 0.11140(14) 0.99192(15) 0.0284(3) Uani 1 1 d . . .
S3 S 1.02307(17) -0.00220(17) 1.35311(16) 0.0338(4) Uani 1 1 d . . .

loop_
_atom_site_aniso_label
_atom_site_aniso_U_11
_atom_site_aniso_U_22
_atom_site_aniso_U_33
_atom_site_aniso_U_23
_atom_site_aniso_U_13
_atom_site_aniso_U_12
Dy1 0.02503(15) 0.02086(17) 0.02754(18) -0.01318(13) -0.00203(11) -0.00193(10)
C1 0.022(2) 0.016(3) 0.034(3) -0.011(3) -0.002(2) 0.001(2)
C2 0.029(3) 0.017(3) 0.034(3) -0.014(3) -0.004(2) -0.001(2)
C3 0.026(3) 0.025(3) 0.034(3) -0.018(3) -0.001(2) -0.002(2)
C4 0.026(3) 0.033(3) 0.028(3) -0.012(3) 0.000(2) 0.002(2)
C5 0.027(3) 0.025(3) 0.033(3) -0.013(3) 0.003(2) -0.005(2)
C6 0.029(3) 0.025(3) 0.035(4) -0.018(3) -0.005(2) -0.003(2)
C7 0.024(3) 0.028(3) 0.032(3) -0.018(3) 0.001(2) -0.006(2)
C8 0.028(3) 0.022(3) 0.040(4) -0.011(3) -0.006(3) -0.004(2)
C9 0.034(3) 0.024(3) 0.029(3) -0.014(3) -0.007(2) 0.001(2)
N1 0.028(2) 0.027(3) 0.029(3) -0.013(2) -0.006(2) -0.002(2)
N2 0.021(2) 0.027(3) 0.031(3) -0.015(2) -0.0015(19) -0.0006(19)
N3 0.027(2) 0.029(3) 0.031(3) -0.011(2) -0.003(2) -0.009(2)
O1 0.036(2) 0.027(2) 0.031(2) -0.014(2) 0.0011(18) 0.0002(17)
O2 0.032(2) 0.039(3) 0.040(3) -0.023(2) -0.0072(19) 0.0069(18)
O3 0.039(2) 0.026(2) 0.032(2) -0.015(2) -0.0053(18) -0.0065(17)
O4 0.050(3) 0.025(2) 0.032(3) -0.009(2) -0.011(2) -0.0079(19)
O5 0.025(2) 0.027(2) 0.054(3) -0.019(2) 0.0030(19) -0.0036(17)
O6 0.029(2) 0.024(2) 0.053(3) -0.019(2) 0.0024(19) -0.0014(17)
O1W 0.051(3) 0.043(3) 0.044(3) -0.027(2) 0.001(2) -0.001(2)
O2W 0.023(2) 0.051(3) 0.045(3) -0.020(2) 0.0031(18) -0.0083(19)
O3W 0.046(2) 0.032(2) 0.026(2) -0.006(2) -0.0103(19) -0.0086(19)
O4W 0.052(3) 0.081(4) 0.046(3) -0.035(3) 0.006(2) -0.026(3)
O5W 0.036(2) 0.029(2) 0.058(3) -0.011(2) 0.007(2) -0.0028(19)
O6W 0.041(3) 0.075(4) 0.067(4) -0.045(3) -0.016(2) 0.006(2)
S1 0.0217(6) 0.0337(8) 0.0356(9) -0.0092(7) -0.0006(6) -0.0025(6)
S2 0.0249(7) 0.0242(8) 0.0370(9) -0.0093(7) -0.0043(6) -0.0065(6)
S3 0.0330(7) 0.0414(9) 0.0303(9) -0.0107(7) -0.0028(6) -0.0158(7)

loop_
_atom_type_symbol
_atom_type_description
_atom_type_scat_dispersion_real
_atom_type_scat_dispersion_imag
_atom_type_scat_source
C C 0.0033 0.0016 'International Tables Vol C Tables 4.2.6.8 and 6.1.1.4'
H H 0.0000 0.0000 'International Tables Vol C Tables 4.2.6.8 and 6.1.1.4'
N N 0.0061 0.0033 'International Tables Vol C Tables 4.2.6.8 and 6.1.1.4'
O O 0.0106 0.0060 'International Tables Vol C Tables 4.2.6.8 and 6.1.1.4'
S S 0.1246 0.1234 'International Tables Vol C Tables 4.2.6.8 and 6.1.1.4'
Dy Dy -0.1892 4.4098 'International Tables Vol C Tables 4.2.6.8 and 6.1.1.4'

loop_
_geom_angle_atom_site_label_1
_geom_angle_atom_site_label_2
_geom_angle_atom_site_label_3
_geom_angle
_geom_angle_site_symmetry_1
_geom_angle_site_symmetry_3
_geom_angle_publ_flag
O3W Dy1 O2W 81.62(15) . . ?
O3W Dy1 O1W 148.79(16) . . ?
O2W Dy1 O1W 79.81(16) . . ?
O3W Dy1 O3 129.93(14) . . ?
O2W Dy1 O3 83.08(15) . . ?
O1W Dy1 O3 72.14(15) . . ?
O3W Dy1 O2 80.97(15) . . ?
O2W Dy1 O2 143.84(15) . . ?
O1W Dy1 O2 127.46(14) . . ?
O3 Dy1 O2 84.22(15) . . ?
O3W Dy1 O5 77.25(15) . 2_767 ?
O2W Dy1 O5 74.95(14) . 2_767 ?
O1W Dy1 O5 73.83(16) . 2_767 ?
O3 Dy1 O5 142.11(15) . 2_767 ?
O2 Dy1 O5 130.68(15) . 2_767 ?
O3W Dy1 O6 83.08(15) . 2_767 ?
O2W Dy1 O6 127.99(14) . 2_767 ?
O1W Dy1 O6 88.87(16) . 2_767 ?
O3 Dy1 O6 140.73(14) . 2_767 ?
O2 Dy1 O6 80.74(14) . 2_767 ?
O5 Dy1 O6 53.22(12) 2_767 2_767 ?
O3W Dy1 O4 77.54(15) . . ?
O2W Dy1 O4 76.20(15) . . ?
O1W Dy1 O4 121.35(15) . . ?
O3 Dy1 O4 52.52(13) . . ?
O2 Dy1 O4 69.22(15) . . ?
O5 Dy1 O4 143.93(14) 2_767 . ?
O6 Dy1 O4 146.28(14) 2_767 . ?
O3W Dy1 O1 127.82(14) . . ?
O2W Dy1 O1 149.69(15) . . ?
O1W Dy1 O1 76.12(14) . . ?
O3 Dy1 O1 72.23(13) . . ?
O2 Dy1 O1 51.87(13) . . ?
O5 Dy1 O1 114.80(13) 2_767 . ?
O6 Dy1 O1 69.92(13) 2_767 . ?
O4 Dy1 O1 101.02(13) . . ?
O3W Dy1 C7 103.91(16) . . ?
O2W Dy1 C7 83.01(16) . . ?
O1W Dy1 C7 98.47(17) . . ?
O3 Dy1 C7 26.74(15) . . ?
O2 Dy1 C7 70.86(16) . . ?
O5 Dy1 C7 157.56(15) 2_767 . ?
O6 Dy1 C7 149.00(14) 2_767 . ?
O4 Dy1 C7 26.53(15) . . ?
O1 Dy1 C7 82.61(14) . . ?
O3W Dy1 C9 81.24(16) . 2_767 ?
O2W Dy1 C9 101.71(16) . 2_767 ?
O1W Dy1 C9 78.27(17) . 2_767 ?
O3 Dy1 C9 148.71(15) . 2_767 ?
O2 Dy1 C9 106.61(16) . 2_767 ?
O5 Dy1 C9 26.76(14) 2_767 2_767 ?
O6 Dy1 C9 26.63(14) 2_767 2_767 ?
O4 Dy1 C9 158.76(16) . 2_767 ?
O1 Dy1 C9 91.21(14) . 2_767 ?
C7 Dy1 C9 173.58(15) . 2_767 ?
O3W Dy1 C5 105.28(16) . . ?
O2W Dy1 C5 156.64(17) . . ?
O1W Dy1 C5 101.68(16) . . ?
O3 Dy1 C5 75.40(16) . . ?
O2 Dy1 C5 25.89(15) . . ?
O5 Dy1 C5 128.12(15) 2_767 . ?
O6 Dy1 C5 75.33(15) 2_767 . ?
O4 Dy1 C5 83.46(15) . . ?
O1 Dy1 C5 26.07(14) . . ?
C7 Dy1 C5 73.69(16) . . ?
C9 Dy1 C5 101.41(16) 2_767 . ?
N2 C1 N1 126.3(5) . . ?
N2 C1 S1 119.9(4) . . ?
N1 C1 S1 113.8(4) . . ?
N3 C2 N2 126.5(5) . . ?
N3 C2 S2 112.3(4) . . ?
N2 C2 S2 121.2(4) . . ?
N1 C3 N3 125.5(5) . . ?
N1 C3 S3 122.5(4) . . ?
N3 C3 S3 112.0(4) . . ?
C5 C4 S1 116.5(4) . . ?
C5 C4 H4A 108.2 . . ?
S1 C4 H4A 108.2 . . ?
C5 C4 H4B 108.2 . . ?
S1 C4 H4B 108.2 . . ?
H4A C4 H4B 107.3 . . ?
O1 C5 O2 121.1(5) . . ?
O1 C5 C4 122.5(5) . . ?
O2 C5 C4 116.4(5) . . ?
O1 C5 Dy1 64.7(3) . . ?
O2 C5 Dy1 56.8(3) . . ?
C4 C5 Dy1 170.6(4) . . ?
C7 C6 S2 115.1(4) . . ?
C7 C6 H6A 108.5 . . ?
S2 C6 H6A 108.5 . . ?
C7 C6 H6B 108.5 . . ?
S2 C6 H6B 108.5 . . ?
H6A C6 H6B 107.5 . . ?
O4 C7 O3 121.9(5) . . ?
O4 C7 C6 118.2(5) . . ?
O3 C7 C6 119.7(5) . . ?
O4 C7 Dy1 65.7(3) . . ?
O3 C7 Dy1 58.9(3) . . ?
C6 C7 Dy1 157.8(4) . . ?
C9 C8 S3 117.5(4) . . ?
C9 C8 H8A 107.9 . . ?
S3 C8 H8A 107.9 . . ?
C9 C8 H8B 107.9 . . ?
S3 C8 H8B 107.9 . . ?
H8A C8 H8B 107.2 . . ?
O6 C9 O5 120.7(5) . . ?
O6 C9 C8 124.0(5) . . ?
O5 C9 C8 115.3(5) . . ?
O6 C9 Dy1 62.2(3) . 2_767 ?
O5 C9 Dy1 59.2(3) . 2_767 ?
C8 C9 Dy1 170.4(4) . 2_767 ?
C3 N1 C1 113.8(5) . . ?
C2 N2 C1 113.6(5) . . ?
C2 N3 C3 114.3(5) . . ?
C5 O1 Dy1 89.2(3) . . ?
C5 O2 Dy1 97.4(3) . . ?
C7 O3 Dy1 94.3(4) . . ?
C7 O4 Dy1 87.7(3) . . ?
C9 O5 Dy1 94.1(3) . 2_767 ?
C9 O6 Dy1 91.2(4) . 2_767 ?
Dy1 O1W H1WA 109.6 . . ?
Dy1 O1W H1WC 108.8 . . ?
H1WA O1W H1WC 109.5 . . ?
Dy1 O2W H2WB 109.4 . . ?
Dy1 O2W H2WC 109.0 . . ?
H2WB O2W H2WC 109.7 . . ?
Dy1 O3W H3WB 106.0 . . ?
Dy1 O3W H3WA 125.0 . . ?
H3WB O3W H3WA 105.8 . . ?
H4WA O4W H4WC 109.4 . . ?
H5WB O5W H5WC 109.5 . . ?
H6WA O6W H6WC 109.5 . . ?
C1 S1 C4 102.0(3) . . ?
C2 S2 C6 102.8(3) . . ?
C3 S3 C8 103.6(3) . . ?

loop_
_geom_bond_atom_site_label_1
_geom_bond_atom_site_label_2
_geom_bond_distance
_geom_bond_site_symmetry_2
_geom_bond_publ_flag
Dy1 O3W 2.306(4) . ?
Dy1 O2W 2.355(4) . ?
Dy1 O1W 2.388(4) . ?
Dy1 O3 2.402(4) . ?
Dy1 O2 2.412(4) . ?
Dy1 O5 2.414(4) 2_767 ?
Dy1 O6 2.480(4) 2_767 ?
Dy1 O4 2.552(4) . ?
Dy1 O1 2.586(4) . ?
Dy1 C7 2.797(6) . ?
Dy1 C9 2.804(6) 2_767 ?
Dy1 C5 2.860(5) . ?
C1 N2 1.336(7) . ?
C1 N1 1.353(7) . ?
C1 S1 1.734(6) . ?
C2 N3 1.327(7) . ?
C2 N2 1.331(8) . ?
C2 S2 1.755(5) . ?
C3 N1 1.326(8) . ?
C3 N3 1.354(7) . ?
C3 S3 1.729(6) . ?
C4 C5 1.510(7) . ?
C4 S1 1.789(6) . ?
C4 H4A 0.9700 . ?
C4 H4B 0.9700 . ?
C5 O1 1.257(7) . ?
C5 O2 1.259(7) . ?
C6 C7 1.511(8) . ?
C6 S2 1.789(6) . ?
C6 H6A 0.9700 . ?
C6 H6B 0.9700 . ?
C7 O4 1.250(7) . ?
C7 O3 1.262(7) . ?
C8 C9 1.497(8) . ?
C8 S3 1.800(5) . ?
C8 H8A 0.9700 . ?
C8 H8B 0.9700 . ?
C9 O6 1.257(7) . ?
C9 O5 1.266(7) . ?
C9 Dy1 2.804(6) 2_767 ?
O5 Dy1 2.414(4) 2_767 ?
O6 Dy1 2.480(4) 2_767 ?
O1W H1WA 0.8517 . ?
O1W H1WC 0.8501 . ?
O2W H2WB 0.8512 . ?
O2W H2WC 0.8502 . ?
O3W H3WB 0.8501 . ?
O3W H3WA 0.8489 . ?
O4W H4WA 0.8513 . ?
O4W H4WC 0.8515 . ?
O5W H5WB 0.8521 . ?
O5W H5WC 0.8506 . ?
O6W H6WA 0.8515 . ?
O6W H6WC 0.8522 . ?

loop_
_geom_hbond_atom_site_label_D
_geom_hbond_atom_site_label_H
_geom_hbond_atom_site_label_A
_geom_hbond_distance_DH
_geom_hbond_distance_HA
_geom_hbond_distance_DA
_geom_hbond_angle_DHA
_geom_hbond_site_symmetry_A
O1W H1WA S2 0.85 2.81 3.549(5) 146.4 2_667
O4W H4WC N2 0.85 2.61 3.403(7) 155.2 2_667
O6W H6WC O6 0.85 2.18 2.897(6) 141.2 2_667
O1W H1WC S1 0.85 2.81 3.451(5) 133.4 2_767
O2W H2WB O6W 0.85 1.95 2.673(6) 141.9 .
O2W H2WC O4W 0.85 1.99 2.733(6) 145.8 .
O3W H3WB O4 0.85 2.13 2.710(6) 125.6 2_666
O3W H3WA O5W 0.85 1.87 2.680(6) 159.0 .
O4W H4WA O1 0.85 2.31 2.957(6) 132.9 1_455
O5W H5WB O5 0.85 1.98 2.752(6) 150.9 1_464
O5W H5WC N3 0.85 2.34 2.880(7) 121.7 1_564
O5W H5WC S3 0.85 2.81 3.658(5) 174.2 1_564
